data_4323421
loop_
_publ_author_name
'Peter G. Jones'
'J\"org Laube'
'Carsten Th\"one'

_publ_contact_author
;
        Carsten Th\"one
        Institut f\"ur Anorganische und Analytische Chemie
        Technische Universit\"at Braunschweig
        Postfach 3329
        38023 Braunschweig
        Germany
;
_publ_contact_author_email thoene@xray36.anchem.nat.tu-bs.de
_publ_contact_author_fax '049 531 391-5387'
_publ_contact_author_phone '049 531 391-7350'
_publ_section_title
;
 Organometallic Selenolates. 5.1 Synthesis and Complexing Properties of
 2-Propene- and 2-Methyl-2-propeneselenolato Molybdenum and Tungsten
 Compounds. Crystal Structures of cp(CO)3WSeCH2C(CH3)CH2,
 [cp(CO)2MoSeCH2C(CH3)CH2]2, [cp(CO)3Mo(\m-SeCH2C(CH3)CH2)W(CO)5],
 [cp(CO)3Mo(\m-SeCH2C(CH3)CH2)Mo(CO)5], and
 [cp(CO)3Mo(\m-SeCH2CHCH2)Mo(CO)5]
;
_journal_name_full 'Inorganic Chemistry'
_journal_page_first 2097
_journal_page_last 2102
_journal_paper_doi 10.1021/ic961199c
_journal_volume 36
_journal_year 1997
_chemical_formula_sum 'C17 H12 Mo2 O8 Se'
_chemical_formula_weight 615.11
_chemical_name_systematic
;
 ?
;
_space_group_IT_number 14
_symmetry_cell_setting monoclinic
_symmetry_space_group_name_Hall '-P 2yn'
_symmetry_space_group_name_H-M 'P 1 21/n 1'
_atom_sites_solution_hydrogens geom
_atom_sites_solution_primary direct
_atom_sites_solution_secondary difmap
_audit_creation_method SHELXL
_cell_angle_alpha 90.00
_cell_angle_beta 103.100(10)
_cell_angle_gamma 90.00
_cell_formula_units_Z 4
_cell_length_a 14.712(2)
_cell_length_b 9.8670(10)
_cell_length_c 14.982(2)
_cell_measurement_reflns_used 62
_cell_measurement_temperature 173(2)
_cell_measurement_theta_max 12.5
_cell_measurement_theta_min 3
_cell_volume 2118.2(5)
_computing_cell_refinement 'Siemens XSCANS'
_computing_data_collection 'Siemens XSCANS'
_computing_data_reduction 'Siemens XSCANS'
_computing_molecular_graphics 'Siemens XP'
_computing_publication_material 'SHELXL-93 (Sheldrick, 1993)'
_computing_structure_refinement 'SHELXL-93 (Sheldrick, 1993)'
_computing_structure_solution 'SHELXS-86 (Sheldrick, 1990)'
_diffrn_ambient_temperature 173(2)
_diffrn_measurement_device 'Siemens P4'
_diffrn_measurement_method Omega-scans
_diffrn_radiation_monochromator graphite
_diffrn_radiation_source 'fine-focus sealed tube'
_diffrn_radiation_type MoK\a
_diffrn_radiation_wavelength 0.71073
_diffrn_reflns_av_R_equivalents 0.0074
_diffrn_reflns_av_sigmaI/netI 0.0230
_diffrn_reflns_limit_h_max 0
_diffrn_reflns_limit_h_min -19
_diffrn_reflns_limit_k_max 12
_diffrn_reflns_limit_k_min 0
_diffrn_reflns_limit_l_max 18
_diffrn_reflns_limit_l_min -18
_diffrn_reflns_number 4865
_diffrn_reflns_theta_max 27.50
_diffrn_reflns_theta_min 3.02
_diffrn_standards_decay_% 2
_diffrn_standards_interval_count 247
_diffrn_standards_number 3
_exptl_absorpt_coefficient_mu 2.941
_exptl_absorpt_correction_T_max 0.876
_exptl_absorpt_correction_T_min 0.68
_exptl_absorpt_correction_type Psi-scans
_exptl_crystal_colour orange
_exptl_crystal_density_diffrn 1.929
_exptl_crystal_description prism
_exptl_crystal_F_000 1184
_exptl_crystal_size_max 0.56
_exptl_crystal_size_mid 0.50
_exptl_crystal_size_min 0.40
_refine_diff_density_max 0.322
_refine_diff_density_min -0.348
_refine_diff_density_rms 0.065
_refine_ls_extinction_coef 0.00147(9)
_refine_ls_extinction_expression Fc^*^=kFc[1+0.001xFc^2^\l^3^/sin(2\q)]^-1/4^
_refine_ls_extinction_method SHELXL
_refine_ls_goodness_of_fit_all 0.991
_refine_ls_goodness_of_fit_obs 1.054
_refine_ls_hydrogen_treatment 'rigid methyl, others riding'
_refine_ls_matrix_type full
_refine_ls_number_parameters 255
_refine_ls_number_reflns 4834
_refine_ls_number_restraints 112
_refine_ls_restrained_S_all 0.981
_refine_ls_restrained_S_obs 1.041
_refine_ls_R_factor_all 0.0273
_refine_ls_R_factor_obs 0.0195
_refine_ls_shift/esd_max -0.002
_refine_ls_shift/esd_mean 0.000
_refine_ls_structure_factor_coef Fsqd
_refine_ls_weighting_details 'w=1/[\s^2^(Fo^2^)+(0.0217P)^2^+0.0000P] where P=(Fo^2^+2Fc^2^)/3'
_refine_ls_weighting_scheme calc
_refine_ls_wR_factor_all 0.0416
_refine_ls_wR_factor_obs 0.0404
_reflns_number_observed 4071
_reflns_number_total 4834
_reflns_observed_criterion >2sigma(I)
_cod_data_source_file ic961199c_4.cif
_cod_data_source_block vopo
_cod_depositor_comments
;
The following automatic conversions were performed:

'_refine_ls_weighting_scheme' value 'calc
w=1/[\s^2^(Fo^2^)+(0.0217P)^2^+0.0000P] where P=(Fo^2^+2Fc^2^)/3' was
changed to 'calc'. New tag '_refine_ls_weighting_details' was
created. The value of the new tag was set to
'w=1/[\s^2^(Fo^2^)+(0.0217P)^2^+0.0000P] where P=(Fo^2^+2Fc^2^)/3'.

Automatic conversion script
Id: cif_fix_values 3143 2015-03-26 13:38:13Z robertas 
;
_cod_database_code 4323421

loop_
_symmetry_equiv_pos_as_xyz
'x, y, z'
'-x+1/2, y+1/2, -z+1/2'
'-x, -y, -z'
'x-1/2, -y-1/2, z-1/2'

loop_
_atom_site_aniso_label
_atom_site_aniso_U_11
_atom_site_aniso_U_22
_atom_site_aniso_U_33
_atom_site_aniso_U_23
_atom_site_aniso_U_13
_atom_site_aniso_U_12
Mo1 0.02460(9) 0.02750(10) 0.01870(8) 0.00304(7) 0.00449(7) 0.00510(8)
C11 0.0529(17) 0.0370(15) 0.0552(16) 0.0240(13) 0.0010(14) -0.0061(13)
C12 0.0646(19) 0.0493(17) 0.0453(15) 0.0195(13) 0.0280(14) 0.0045(15)
C13 0.072(2) 0.0489(17) 0.0327(13) 0.0202(13) -0.0088(13) 0.0018(15)
C14 0.0462(16) 0.0372(15) 0.090(2) 0.0298(15) 0.0240(16) 0.0198(13)
C15 0.097(2) 0.0236(13) 0.0445(15) 0.0065(12) 0.0264(16) 0.0019(15)
C1 0.0274(12) 0.0387(13) 0.0294(11) -0.0036(10) 0.0030(9) 0.0089(11)
O1 0.0299(9) 0.0568(12) 0.0560(11) -0.0128(10) 0.0026(8) -0.0015(9)
C2 0.0293(12) 0.0480(15) 0.0206(10) -0.0012(10) 0.0001(9) 0.0093(11)
O2 0.0533(11) 0.0678(13) 0.0291(8) -0.0180(9) -0.0045(8) 0.0284(11)
C3 0.0217(10) 0.0290(12) 0.0293(11) 0.0000(9) 0.0043(9) 0.0049(9)
O3 0.0371(9) 0.0497(11) 0.0302(8) 0.0088(8) 0.0163(7) 0.0055(8)
Se 0.02160(10) 0.02204(10) 0.01937(9) -0.00010(8) 0.00471(7) 0.00157(8)
C4 0.0306(11) 0.0210(10) 0.0241(10) -0.0054(8) 0.0063(9) 0.0010(9)
C5 0.0328(12) 0.0213(11) 0.0341(12) -0.0086(9) 0.0026(10) -0.0018(9)
C6 0.0535(16) 0.0434(16) 0.0356(13) -0.0034(12) -0.0090(12) -0.0042(13)
C7 0.0319(13) 0.0516(17) 0.0554(16) -0.0145(14) 0.0089(12) -0.0078(13)
Mo2 0.02115(9) 0.01882(9) 0.02266(9) -0.00211(7) 0.00395(7) 0.00086(7)
C20 0.0338(13) 0.0312(12) 0.0340(12) -0.0036(10) 0.0037(10) -0.0011(10)
O20 0.0333(10) 0.0603(13) 0.0632(12) -0.0052(11) -0.0037(9) -0.0165(10)
C21 0.0350(13) 0.0317(13) 0.0337(12) -0.0017(10) 0.0054(10) 0.0098(11)
O21 0.0653(13) 0.0644(13) 0.0357(9) -0.0064(9) 0.0163(9) 0.0275(11)
C22 0.0361(13) 0.0281(12) 0.0356(12) -0.0041(10) 0.0112(10) 0.0000(10)
O22 0.0698(14) 0.0209(9) 0.0672(13) 0.0056(9) 0.0242(11) 0.0061(9)
C23 0.0317(12) 0.0274(12) 0.0293(11) -0.0013(9) 0.0062(10) 0.0025(9)
O23 0.0255(9) 0.0623(13) 0.0543(11) -0.0080(10) -0.0010(8) 0.0008(9)
C24 0.0241(11) 0.0240(11) 0.0288(11) 0.0038(9) 0.0036(9) -0.0007(9)
O24 0.0385(9) 0.0509(11) 0.0303(8) 0.0011(8) 0.0144(7) 0.0008(8)

loop_
_atom_site_label
_atom_site_type_symbol
_atom_site_fract_x
_atom_site_fract_y
_atom_site_fract_z
_atom_site_U_iso_or_equiv
_atom_site_thermal_displace_type
_atom_site_occupancy
_atom_site_calc_flag
_atom_site_refinement_flags
_atom_site_disorder_group
Mo1 Mo 0.183111(12) 0.503406(19) 0.449391(11) 0.02367(5) Uani 1 d . .
C11 C 0.2605(2) 0.7119(3) 0.4429(2) 0.0501(7) Uani 1 d U .
H11 H 0.3230 0.7269 0.4754 0.060 Uiso 1 calc R .
C12 C 0.2336(2) 0.6607(3) 0.35496(19) 0.0506(7) Uani 1 d U .
H12 H 0.2742 0.6341 0.3171 0.061 Uiso 1 calc R .
C13 C 0.1365(2) 0.6551(3) 0.33156(18) 0.0544(8) Uani 1 d U .
H13 H 0.0991 0.6246 0.2749 0.065 Uiso 1 calc R .
C14 C 0.1037(2) 0.7033(3) 0.4077(2) 0.0565(8) Uani 1 d U .
H14 H 0.0403 0.7108 0.4114 0.068 Uiso 1 calc R .
C15 C 0.1816(2) 0.7377(3) 0.47626(19) 0.0535(8) Uani 1 d U .
H15 H 0.1808 0.7726 0.5352 0.064 Uiso 1 calc R .
C1 C 0.06398(16) 0.4020(3) 0.41363(15) 0.0324(5) Uani 1 d U .
O1 O -0.00389(12) 0.3411(2) 0.39468(13) 0.0487(5) Uani 1 d U .
C2 C 0.21816(16) 0.3425(3) 0.38361(14) 0.0335(5) Uani 1 d U .
O2 O 0.23735(13) 0.2528(2) 0.34429(11) 0.0523(5) Uani 1 d U .
C3 C 0.15927(14) 0.4431(2) 0.57004(15) 0.0269(5) Uani 1 d U .
O3 O 0.14295(11) 0.41006(18) 0.63754(10) 0.0376(4) Uani 1 d U .
Se Se 0.348719(14) 0.42301(2) 0.548054(13) 0.02099(5) Uani 1 d . .
C4 C 0.36673(15) 0.5331(2) 0.66248(14) 0.0252(4) Uani 1 d U .
H4A H 0.3504 0.6288 0.6464 0.030 Uiso 1 calc R .
H4B H 0.3244 0.4996 0.7004 0.030 Uiso 1 calc R .
C5 C 0.46548(16) 0.5253(2) 0.71654(15) 0.0302(5) Uani 1 d U .
C6 C 0.4844(2) 0.4823(3) 0.80203(17) 0.0472(7) Uani 1 d U .
H6A H 0.5470 0.4815 0.8368 0.057 Uiso 1 calc R .
H6B H 0.4354 0.4520 0.8289 0.057 Uiso 1 calc R .
C7 C 0.53927(17) 0.5742(3) 0.67045(19) 0.0465(7) Uani 1 d U .
H7A H 0.5998 0.5734 0.7143 0.056 Uiso 1 calc R .
H7B H 0.5246 0.6667 0.6479 0.056 Uiso 1 calc R .
H7C H 0.5418 0.5144 0.6188 0.056 Uiso 1 calc R .
Mo2 Mo 0.358814(12) 0.161987(18) 0.603829(12) 0.02104(5) Uani 1 d . .
C20 C 0.22153(16) 0.1179(2) 0.54818(16) 0.0336(5) Uani 1 d U .
O20 O 0.14549(12) 0.0893(2) 0.51936(13) 0.0546(5) Uani 1 d U .
C21 C 0.39258(16) 0.1073(2) 0.48403(16) 0.0338(5) Uani 1 d U .
O21 O 0.41200(14) 0.0720(2) 0.41819(12) 0.0544(5) Uani 1 d U .
C22 C 0.38062(17) -0.0272(2) 0.64535(16) 0.0328(5) Uani 1 d U .
O22 O 0.39710(14) -0.13646(16) 0.66951(13) 0.0513(5) Uani 1 d U .
C23 C 0.49705(16) 0.1942(2) 0.66118(15) 0.0295(5) Uani 1 d U .
O23 O 0.57460(12) 0.2027(2) 0.69237(13) 0.0490(5) Uani 1 d U .
C24 C 0.32172(15) 0.2130(2) 0.72343(14) 0.0260(5) Uani 1 d U .
O24 O 0.29925(11) 0.23920(18) 0.78912(10) 0.0389(4) Uani 1 d U .

loop_
_atom_type_symbol
_atom_type_description
_atom_type_scat_dispersion_real
_atom_type_scat_dispersion_imag
_atom_type_scat_source
C C 0.0033 0.0016 'International Tables Vol C Tables 4.2.6.8 and 6.1.1.4'
H H 0.0000 0.0000 'International Tables Vol C Tables 4.2.6.8 and 6.1.1.4'
O O 0.0106 0.0060 'International Tables Vol C Tables 4.2.6.8 and 6.1.1.4'
Se Se -0.0929 2.2259 'International Tables Vol C Tables 4.2.6.8 and 6.1.1.4'
Mo Mo -1.6832 0.6857 'International Tables Vol C Tables 4.2.6.8 and 6.1.1.4'

loop_
_geom_angle_atom_site_label_1
_geom_angle_atom_site_label_2
_geom_angle_atom_site_label_3
_geom_angle
_geom_angle_site_symmetry_1
_geom_angle_site_symmetry_3
_geom_angle_publ_flag
C1 Mo1 C2 77.11(10) . . y
C1 Mo1 C3 76.69(9) . . y
C2 Mo1 C3 109.03(9) . . y
C1 Mo1 C13 91.69(10) . . ?
C2 Mo1 C13 101.79(10) . . ?
C3 Mo1 C13 143.33(10) . . ?
C1 Mo1 C14 89.75(10) . . ?
C2 Mo1 C14 135.91(11) . . ?
C3 Mo1 C14 108.42(10) . . ?
C13 Mo1 C14 35.88(11) . . ?
C1 Mo1 C12 123.72(10) . . ?
C2 Mo1 C12 94.39(10) . . ?
C3 Mo1 C12 152.61(10) . . ?
C13 Mo1 C12 34.99(10) . . ?
C14 Mo1 C12 58.51(10) . . ?
C1 Mo1 C15 120.06(11) . . ?
C2 Mo1 C15 151.76(10) . . ?
C3 Mo1 C15 97.30(9) . . ?
C13 Mo1 C15 58.49(10) . . ?
C14 Mo1 C15 34.92(11) . . ?
C12 Mo1 C15 57.66(10) . . ?
C1 Mo1 C11 146.33(9) . . ?
C2 Mo1 C11 119.41(11) . . ?
C3 Mo1 C11 118.60(10) . . ?
C13 Mo1 C11 57.59(10) . . ?
C14 Mo1 C11 57.56(10) . . ?
C12 Mo1 C11 34.24(10) . . ?
C15 Mo1 C11 34.24(10) . . ?
C1 Mo1 Se 129.78(7) . . y
C2 Mo1 Se 74.43(6) . . y
C3 Mo1 Se 74.75(6) . . y
C13 Mo1 Se 134.06(8) . . ?
C14 Mo1 Se 138.39(8) . . ?
C12 Mo1 Se 99.08(8) . . ?
C15 Mo1 Se 103.93(8) . . ?
C11 Mo1 Se 83.89(7) . . ?
C12 C11 C15 109.1(3) . . ?
C12 C11 Mo1 71.63(16) . . ?
C15 C11 Mo1 72.25(16) . . ?
C11 C12 C13 108.1(3) . . ?
C11 C12 Mo1 74.13(15) . . ?
C13 C12 Mo1 71.16(15) . . ?
C12 C13 C14 107.5(3) . . ?
C12 C13 Mo1 73.86(15) . . ?
C14 C13 Mo1 72.35(14) . . ?
C15 C14 C13 107.5(3) . . ?
C15 C14 Mo1 74.19(15) . . ?
C13 C14 Mo1 71.76(15) . . ?
C11 C15 C14 107.8(3) . . ?
C11 C15 Mo1 73.52(16) . . ?
C14 C15 Mo1 70.89(15) . . ?
O1 C1 Mo1 178.2(2) . . y
O2 C2 Mo1 178.3(2) . . y
O3 C3 Mo1 177.89(18) . . y
C4 Se Mo1 103.93(6) . . y
C4 Se Mo2 105.43(6) . . y
Mo1 Se Mo2 115.731(10) . . y
C5 C4 Se 111.13(14) . . y
C6 C5 C7 122.6(2) . . y
C6 C5 C4 120.5(2) . . y
C7 C5 C4 116.9(2) . . y
C22 Mo2 C21 88.43(9) . . y
C22 Mo2 C23 86.53(9) . . y
C21 Mo2 C23 89.63(9) . . y
C22 Mo2 C20 90.13(10) . . y
C21 Mo2 C20 90.00(9) . . y
C23 Mo2 C20 176.66(9) . . y
C22 Mo2 C24 90.76(9) . . y
C21 Mo2 C24 178.34(9) . . y
C23 Mo2 C24 91.77(9) . . y
C20 Mo2 C24 88.55(9) . . y
C22 Mo2 Se 173.88(7) . . y
C21 Mo2 Se 89.26(7) . . y
C23 Mo2 Se 87.79(6) . . y
C20 Mo2 Se 95.53(7) . . y
C24 Mo2 Se 91.68(6) . . y
O20 C20 Mo2 177.4(2) . . y
O21 C21 Mo2 177.5(2) . . y
O22 C22 Mo2 177.2(2) . . y
O23 C23 Mo2 175.2(2) . . y
O24 C24 Mo2 178.27(19) . . y

loop_
_geom_bond_atom_site_label_1
_geom_bond_atom_site_label_2
_geom_bond_distance
_geom_bond_site_symmetry_2
_geom_bond_publ_flag
Mo1 C1 1.9835(25) . y
Mo1 C2 1.9970(24) . y
Mo1 C3 2.0078(22) . y
Mo1 C13 2.2977(24) . ?
Mo1 C14 2.3054(25) . ?
Mo1 C12 2.3321(25) . ?
Mo1 C15 2.3475(26) . ?
Mo1 C11 2.3636(26) . ?
Mo cp 2.003 . y
Mo1 Se 2.6679(4) . y
C11 C12 1.3828(40) . ?
C11 C15 1.3868(42) . ?
C12 C13 1.3920(41) . ?
C13 C14 1.4179(42) . ?
C14 C15 1.3967(42) . ?
C1 O1 1.1448(28) . y
C2 O2 1.1340(27) . y
C3 O3 1.1389(25) . y
Se C4 1.9958(20) . y
Se Mo2 2.7014(4) . y
C4 C5 1.4965(30) . y
C5 C6 1.3178(33) . y
C5 C7 1.4924(33) . y
Mo2 C22 1.9712(24) . y
Mo2 C21 2.0403(24) . y
Mo2 C23 2.0453(23) . y
Mo2 C20 2.0494(24) . y
Mo2 C24 2.0507(22) . y
C20 O20 1.1396(27) . y
C21 O21 1.1419(28) . y
C22 O22 1.1451(26) . y
C23 O23 1.1338(27) . y
C24 O24 1.1367(25) . y

loop_
_geom_torsion_atom_site_label_1
_geom_torsion_atom_site_label_2
_geom_torsion_atom_site_label_3
_geom_torsion_atom_site_label_4
_geom_torsion
_geom_torsion_site_symmetry_1
_geom_torsion_site_symmetry_2
_geom_torsion_site_symmetry_3
_geom_torsion_site_symmetry_4
_geom_torsion_publ_flag
C1 Mo1 C11 C12 -64.8(3) . . . . ?
C2 Mo1 C11 C12 47.8(2) . . . . ?
C3 Mo1 C11 C12 -175.02(16) . . . . ?
C13 Mo1 C11 C12 -37.63(17) . . . . ?
C14 Mo1 C11 C12 -80.43(19) . . . . ?
C12 Mo1 C11 C12 0.0 . . . . ?
C15 Mo1 C11 C12 -118.0(3) . . . . ?
Se Mo1 C11 C12 116.05(18) . . . . ?
C1 Mo1 C11 C15 53.2(3) . . . . ?
C2 Mo1 C11 C15 165.76(16) . . . . ?
C3 Mo1 C11 C15 -57.04(19) . . . . ?
C13 Mo1 C11 C15 80.35(19) . . . . ?
C14 Mo1 C11 C15 37.54(17) . . . . ?
C12 Mo1 C11 C15 118.0(3) . . . . ?
C15 Mo1 C11 C15 0.0 . . . . ?
Se Mo1 C11 C15 -125.97(17) . . . . ?
C15 C11 C12 C13 0.6(3) . . . . ?
Mo1 C11 C12 C13 63.51(19) . . . . ?
C15 C11 C12 Mo1 -62.91(19) . . . . ?
Mo1 C11 C12 Mo1 0.0 . . . . ?
C1 Mo1 C12 C11 142.90(17) . . . . ?
C2 Mo1 C12 C11 -139.68(18) . . . . ?
C3 Mo1 C12 C11 9.5(3) . . . . ?
C13 Mo1 C12 C11 116.0(3) . . . . ?
C14 Mo1 C12 C11 77.4(2) . . . . ?
C15 Mo1 C12 C11 36.02(18) . . . . ?
C11 Mo1 C12 C11 0.0 . . . . ?
Se Mo1 C12 C11 -64.77(18) . . . . ?
C1 Mo1 C12 C13 26.9(2) . . . . ?
C2 Mo1 C12 C13 104.34(19) . . . . ?
C3 Mo1 C12 C13 -106.4(2) . . . . ?
C13 Mo1 C12 C13 0.0 . . . . ?
C14 Mo1 C12 C13 -38.57(18) . . . . ?
C15 Mo1 C12 C13 -80.0(2) . . . . ?
C11 Mo1 C12 C13 -116.0(3) . . . . ?
Se Mo1 C12 C13 179.25(17) . . . . ?
C11 C12 C13 C14 -0.4(3) . . . . ?
Mo1 C12 C13 C14 65.02(19) . . . . ?
C11 C12 C13 Mo1 -65.45(19) . . . . ?
Mo1 C12 C13 Mo1 0.0 . . . . ?
C1 Mo1 C13 C12 -157.87(18) . . . . ?
C2 Mo1 C13 C12 -80.68(19) . . . . ?
C3 Mo1 C13 C12 132.37(19) . . . . ?
C14 Mo1 C13 C12 114.9(3) . . . . ?
C12 Mo1 C13 C12 0.0 . . . . ?
C15 Mo1 C13 C12 77.40(19) . . . . ?
C11 Mo1 C13 C12 36.81(18) . . . . ?
Se Mo1 C13 C12 -1.0(2) . . . . ?
C1 Mo1 C13 C14 87.23(19) . . . . ?
C2 Mo1 C13 C14 164.42(19) . . . . ?
C3 Mo1 C13 C14 17.5(3) . . . . ?
C14 Mo1 C13 C14 0.000(2) . . . . ?
C12 Mo1 C13 C14 -114.9(3) . . . . ?
C15 Mo1 C13 C14 -37.50(18) . . . . ?
C11 Mo1 C13 C14 -78.1(2) . . . . ?
Se Mo1 C13 C14 -115.93(18) . . . . ?
C12 C13 C14 C15 0.1(3) . . . . ?
Mo1 C13 C14 C15 66.14(19) . . . . ?
C12 C13 C14 Mo1 -66.02(19) . . . . ?
Mo1 C13 C14 Mo1 0.0 . . . . ?
C1 Mo1 C14 C15 151.80(18) . . . . ?
C2 Mo1 C14 C15 -137.17(19) . . . . ?
C3 Mo1 C14 C15 75.92(19) . . . . ?
C13 Mo1 C14 C15 -115.0(3) . . . . ?
C12 Mo1 C14 C15 -77.39(19) . . . . ?
C15 Mo1 C14 C15 0.000(1) . . . . ?
C11 Mo1 C14 C15 -36.79(16) . . . . ?
Se Mo1 C14 C15 -11.7(2) . . . . ?
C1 Mo1 C14 C13 -93.23(19) . . . . ?
C2 Mo1 C14 C13 -22.2(3) . . . . ?
C3 Mo1 C14 C13 -169.11(17) . . . . ?
C13 Mo1 C14 C13 0.000(1) . . . . ?
C12 Mo1 C14 C13 37.58(17) . . . . ?
C15 Mo1 C14 C13 115.0(3) . . . . ?
C11 Mo1 C14 C13 78.18(19) . . . . ?
Se Mo1 C14 C13 103.3(2) . . . . ?
C12 C11 C15 C14 -0.5(3) . . . . ?
Mo1 C11 C15 C14 -63.04(18) . . . . ?
C12 C11 C15 Mo1 62.52(19) . . . . ?
Mo1 C11 C15 Mo1 0.0 . . . . ?
C13 C14 C15 C11 0.2(3) . . . . ?
Mo1 C14 C15 C11 64.76(19) . . . . ?
C13 C14 C15 Mo1 -64.52(18) . . . . ?
Mo1 C14 C15 Mo1 0.0 . . . . ?
C1 Mo1 C15 C11 -149.15(16) . . . . ?
C2 Mo1 C15 C11 -26.9(3) . . . . ?
C3 Mo1 C15 C11 132.04(17) . . . . ?
C13 Mo1 C15 C11 -77.50(18) . . . . ?
C14 Mo1 C15 C11 -116.1(2) . . . . ?
C12 Mo1 C15 C11 -36.03(16) . . . . ?
C11 Mo1 C15 C11 0.0 . . . . ?
Se Mo1 C15 C11 56.00(17) . . . . ?
C1 Mo1 C15 C14 -33.1(2) . . . . ?
C2 Mo1 C15 C14 89.1(3) . . . . ?
C3 Mo1 C15 C14 -111.91(18) . . . . ?
C13 Mo1 C15 C14 38.55(18) . . . . ?
C14 Mo1 C15 C14 0.000(1) . . . . ?
C12 Mo1 C15 C14 80.03(19) . . . . ?
C11 Mo1 C15 C14 116.1(2) . . . . ?
Se Mo1 C15 C14 172.06(16) . . . . ?
C2 Mo1 C1 O1 73.3(67) . . . . ?
C3 Mo1 C1 O1 -40.1(67) . . . . ?
C13 Mo1 C1 O1 175.0(1000) . . . . ?
C14 Mo1 C1 O1 -149.1(68) . . . . ?
C12 Mo1 C1 O1 160.0(67) . . . . ?
C15 Mo1 C1 O1 -130.9(67) . . . . ?
C11 Mo1 C1 O1 -162.3(67) . . . . ?
Se Mo1 C1 O1 16.6(68) . . . . ?
C1 Mo1 C2 O2 85.3(76) . . . . ?
C3 Mo1 C2 O2 156.1(76) . . . . ?
C13 Mo1 C2 O2 -3.8(76) . . . . ?
C14 Mo1 C2 O2 9.3(76) . . . . ?
C12 Mo1 C2 O2 -38.3(76) . . . . ?
C15 Mo1 C2 O2 -46.0(77) . . . . ?
C11 Mo1 C2 O2 -63.1(76) . . . . ?
Se Mo1 C2 O2 -136.6(76) . . . . ?
C1 Mo1 C3 O3 -43.8(54) . . . . ?
C2 Mo1 C3 O3 -114.9(54) . . . . ?
C13 Mo1 C3 O3 30.7(55) . . . . ?
C14 Mo1 C3 O3 41.4(54) . . . . ?
C12 Mo1 C3 O3 97.8(54) . . . . ?
C15 Mo1 C3 O3 75.5(54) . . . . ?
C11 Mo1 C3 O3 103.9(54) . . . . ?
Se Mo1 C3 O3 178.0(1000) . . . . ?
C1 Mo1 Se C4 -112.85(11) . . . . ?
C2 Mo1 Se C4 -170.62(10) . . . . ?
C3 Mo1 Se C4 -55.35(9) . . . . ?
C13 Mo1 Se C4 97.92(13) . . . . ?
C14 Mo1 Se C4 45.39(14) . . . . ?
C12 Mo1 Se C4 97.32(10) . . . . ?
C15 Mo1 Se C4 38.55(10) . . . . ?
C11 Mo1 Se C4 66.53(10) . . . . ?
C1 Mo1 Se Mo2 2.22(8) . . . . ?
C2 Mo1 Se Mo2 -55.54(7) . . . . ?
C3 Mo1 Se Mo2 59.72(6) . . . . ?
C13 Mo1 Se Mo2 -147.00(11) . . . . ?
C14 Mo1 Se Mo2 160.47(12) . . . . ?
C12 Mo1 Se Mo2 -147.60(7) . . . . ?
C15 Mo1 Se Mo2 153.63(7) . . . . ?
C11 Mo1 Se Mo2 -178.40(8) . . . . ?
Mo1 Se C4 C5 -166.70(14) . . . . ?
Mo2 Se C4 C5 71.13(15) . . . . ?
Se C4 C5 C6 -122.7(2) . . . . ?
Se C4 C5 C7 60.0(2) . . . . ?
C4 Se Mo2 C22 -89.8(6) . . . . ?
Mo1 Se Mo2 C22 156.0(6) . . . . ?
C4 Se Mo2 C21 -157.65(9) . . . . ?
Mo1 Se Mo2 C21 88.13(7) . . . . ?
C4 Se Mo2 C23 -67.99(9) . . . . ?
Mo1 Se Mo2 C23 177.79(6) . . . . ?
C4 Se Mo2 C20 112.42(9) . . . . ?
Mo1 Se Mo2 C20 -1.80(7) . . . . ?
C4 Se Mo2 C24 23.72(9) . . . . ?
Mo1 Se Mo2 C24 -90.50(6) . . . . ?
C22 Mo2 C20 O20 20.8(48) . . . . ?
C21 Mo2 C20 O20 109.2(48) . . . . ?
C23 Mo2 C20 O20 25.5(58) . . . . ?
C24 Mo2 C20 O20 -70.0(48) . . . . ?
Se Mo2 C20 O20 -161.5(48) . . . . ?
C22 Mo2 C21 O21 -0.2(49) . . . . ?
C23 Mo2 C21 O21 86.4(49) . . . . ?
C20 Mo2 C21 O21 -90.3(49) . . . . ?
C24 Mo2 C21 O21 -61.1(65) . . . . ?
Se Mo2 C21 O21 174.2(49) . . . . ?
C21 Mo2 C22 O22 66.5(43) . . . . ?
C23 Mo2 C22 O22 -23.3(43) . . . . ?
C20 Mo2 C22 O22 156.5(43) . . . . ?
C24 Mo2 C22 O22 -115.0(43) . . . . ?
Se Mo2 C22 O22 -1.4(48) . . . . ?
C22 Mo2 C23 O23 22.9(24) . . . . ?
C21 Mo2 C23 O23 -65.6(24) . . . . ?
C20 Mo2 C23 O23 18.2(35) . . . . ?
C24 Mo2 C23 O23 113.6(24) . . . . ?
Se Mo2 C23 O23 -154.8(24) . . . . ?
C22 Mo2 C24 O24 -65.2(60) . . . . ?
C21 Mo2 C24 O24 -4.3(81) . . . . ?
C23 Mo2 C24 O24 -151.8(60) . . . . ?
C20 Mo2 C24 O24 24.9(60) . . . . ?
Se Mo2 C24 O24 120.4(60) . . . . ?
